data_1527734
loop_
_publ_author_name
'Linnros, B.'

_publ_section_title
;
 The crystal structure of Li Mo O2 As O4
;
_journal_name_full 'Acta Chemica Scandinavica (1-27,1973-42,1988)'
_journal_page_first 3711
_journal_page_last 3722
_journal_volume 24
_journal_year 1970
_chemical_formula_sum 'As Li Mo O6'
_chemical_name_systematic 'Li (Mo O4 As O2)'
_space_group_IT_number 33
_symmetry_space_group_name_Hall 'P -2ac -2n'
_symmetry_space_group_name_H-M 'P n 21 a'
_cell_angle_alpha 90
_cell_angle_beta 90
_cell_angle_gamma 90
_cell_formula_units_Z 4
_cell_length_a 9.3792
_cell_length_b 8.9114
_cell_length_c 4.9043
_cell_volume 409.910
_citation_journal_id_ASTM ACSAA4
_cod_data_source_file Linnros_ACSAA4_1970_1198.cif
_cod_data_source_block As1Li1Mo1O6
_cod_original_cell_volume 409.9102
_cod_original_sg_symbol_Hall 'P 2c -2n (-x,z,y)'
_cod_original_formula_sum 'As1 Li1 Mo1 O6'
_cod_database_code 1527734

loop_
_symmetry_equiv_pos_as_xyz
x,y,z
-x,y+1/2,-z
-x+1/2,y+1/2,z+1/2
x+1/2,y,-z+1/2

loop_
_atom_site_label
_atom_site_type_symbol
_atom_site_fract_x
_atom_site_fract_y
_atom_site_fract_z
_atom_site_occupancy
_atom_site_U_iso_or_equiv
O6 O-2 0.2458 0.4963 0.9035 1 0.0
O5 O-2 0.4761 0.6717 0.7873 1 0.0
As1 As+5 0.0513 0.6802 0.4005 1 0.0
O3 O-2 0.2329 0.6745 0.4474 1 0.0
Li1 Li+1 0.387 0.848 0.592 1 0.0
O2 O-2 0.4968 0.5359 0.2944 1 0.0
Mo1 Mo+6 0.1606 0 0.1107 1 0.0
O4 O-2 0.2482 0.8687 0.9204 1 0.0
O1 O-2 0.0144 0.8445 0.2439 1 0.0
